data_4510167
loop_
_publ_author_name
'Kennedy, Robert D.'
'Clingerman, Daniel J.'
'Morris, William'
'Wilmer, Christopher E.'
'Sarjeant, Amy A.'
'Stern, Charlotte L.'
'O&#x2019;Keeffe, Michael'
'Snurr, Randall Q.'
'Hupp, Joseph T.'
'Farha, Omar K.'
'Mirkin, Chad A.'

_publ_section_title
;
 Metallacarborane-Based Metal--Organic Framework with a Complex Topology
;
_journal_issue 3
_journal_name_full 'Crystal Growth &amp; Design'
_journal_page_first 1324
_journal_paper_doi 10.1021/cg401817g
_journal_volume 14
_journal_year 2014
_chemical_formula_moiety 'C24 H26 B18 Co Cu2 O10'
_chemical_formula_sum 'C24 H26 B18 Co Cu2 O10'
_chemical_formula_weight 855.04
_chemical_name_systematic
;
 ?
;
_space_group_crystal_system trigonal
_space_group_IT_number 163
_space_group_name_Hall '-P 3 2c'
_space_group_name_H-M_alt 'P -3 1 c'
_symmetry_space_group_name_Hall '-P 3 2c'
_symmetry_space_group_name_H-M 'P -3 1 c'
_atom_sites_solution_hydrogens geom
_atom_sites_solution_primary dual
_audit_creation_date 2013-06-14
_audit_creation_method
;
  Olex2 1.2
  (compiled Apr 23 2013 17:59:47, GUI svn.r4466)
;
_cell_angle_alpha 90
_cell_angle_beta 90
_cell_angle_gamma 120
_cell_formula_units_Z 6
_cell_length_a 18.248(2)
_cell_length_b 18.248(2)
_cell_length_c 47.113(7)
_cell_measurement_reflns_used 9938
_cell_measurement_temperature 100(2)
_cell_measurement_theta_max 39.92
_cell_measurement_theta_min 2.80
_cell_volume 13586(3)
_computing_cell_refinement 'SAINT V7.23A (Bruker, 2005)'
_computing_data_collection 'APEX2 V2.1-4 (Bruker, 2007)'
_computing_data_reduction 'Bruker SAINT'
_computing_molecular_graphics
;
O. V. Dolomanov, L. J. Bourhis, R. J. Gildea, J. A. K. Howard and H. Puschmann,
OLEX2: a complete structure solution, refinement and analysis program.
J. Appl. Cryst. (2009). 42, 339-341.
;
_computing_publication_material
;
O. V. Dolomanov, L. J. Bourhis, R. J. Gildea, J. A. K. Howard and H. Puschmann,
OLEX2: a complete structure solution, refinement and analysis program.
J. Appl. Cryst. (2009). 42, 339-341.
;
_computing_structure_refinement
;
SHELXL, G.M. Sheldrick, Acta Cryst.
(2008). A64, 112-122
;
_computing_structure_solution
;
XM, G.M. Sheldrick, Acta Cryst.
(2008). A64, 112-122
;
_diffrn_ambient_temperature 100(2)
_diffrn_detector_area_resol_mean 8
_diffrn_measured_fraction_theta_full 0.996
_diffrn_measured_fraction_theta_max 0.995
_diffrn_measurement_device_type 'Bruker Kappa APEX CCD area detector'
_diffrn_measurement_method '\w and \f scans'
_diffrn_radiation_monochromator 'MX optics'
_diffrn_radiation_type CuK\a
_diffrn_radiation_wavelength 1.54178
_diffrn_reflns_av_R_equivalents 0.0791
_diffrn_reflns_av_unetI/netI 0.0476
_diffrn_reflns_Laue_measured_fraction_full 0.996
_diffrn_reflns_Laue_measured_fraction_max 0.995
_diffrn_reflns_limit_h_max 15
_diffrn_reflns_limit_h_min -15
_diffrn_reflns_limit_k_max 15
_diffrn_reflns_limit_k_min -13
_diffrn_reflns_limit_l_max 39
_diffrn_reflns_limit_l_min -39
_diffrn_reflns_number 29065
_diffrn_reflns_point_group_measured_fraction_full 0.996
_diffrn_reflns_point_group_measured_fraction_max 0.995
_diffrn_reflns_theta_full 40.120
_diffrn_reflns_theta_max 40.12
_diffrn_reflns_theta_min 0.94
_diffrn_source microsource
_diffrn_standards_number 0
_exptl_absorpt_coefficient_mu 2.133
_exptl_absorpt_correction_T_max 0.7479
_exptl_absorpt_correction_T_min 0.4752
_exptl_absorpt_correction_type multi-scan
_exptl_absorpt_process_details
;
SADABS-2008/1 (Bruker,2008) was used for absorption correction.
wR2(int) was 0.1253 before and 0.0707 after correction.
The Ratio of minimum to maximum transmission is 0.6354.
The \l/2 correction factor is 0.0015.
;
_exptl_crystal_colour green
_exptl_crystal_colour_primary green
_exptl_crystal_density_diffrn 0.627
_exptl_crystal_description tablet
_exptl_crystal_F_000 2550
_exptl_crystal_size_max 0.48
_exptl_crystal_size_mid 0.264
_exptl_crystal_size_min 0.1
_refine_diff_density_max 0.379
_refine_diff_density_min -0.408
_refine_diff_density_rms 0.064
_refine_ls_extinction_coef 0.00016(10)
_refine_ls_extinction_expression Fc^*^=kFc[1+0.001xFc^2^\l^3^/sin(2\q)]^-1/4^
_refine_ls_extinction_method SHELXL
_refine_ls_goodness_of_fit_ref 1.778
_refine_ls_hydrogen_treatment constr
_refine_ls_matrix_type full
_refine_ls_number_parameters 364
_refine_ls_number_reflns 2782
_refine_ls_number_restraints 1740
_refine_ls_restrained_S_all 2.247
_refine_ls_R_factor_all 0.2107
_refine_ls_R_factor_gt 0.1544
_refine_ls_shift/su_max 0.002
_refine_ls_shift/su_mean 0.000
_refine_ls_structure_factor_coef Fsqd
_refine_ls_weighting_details
;
 w=1/[\s^2^(Fo^2^)+(0.2000P)^2^]
 where P=(Fo^2^+2Fc^2^)/3
;
_refine_ls_weighting_scheme calc
_refine_ls_wR_factor_gt 0.4582
_refine_ls_wR_factor_ref 0.4944
_reflns_Friedel_coverage 0.000
_reflns_number_gt 1322
_reflns_number_total 2782
_reflns_threshold_expression 'I > 2\s(I)'
_cod_data_source_file NU-151.cif
_cod_data_source_block n2002
_cod_original_cell_volume 13586(4)
_cod_database_code 4510167
_shelx_space_group_comment
;
The symmetry employed for this shelxl refinement is uniquely defined
by the following loop, which should always be used as a source of
symmetry information in preference to the above space-group names.
They are only intended as comments.
;
_refinement_special_details
;
;
_olex2_refinement_description
;
1. Fixed Uiso
 At 1.2 times of:
  All B(H) groups, All C(H) groups
2. Restrained distances
 C12A-C12A_$1 = C12A-B7A_$1 = C11A-B7A_$1 = C11A-B8A_$1 = B9A-B8A_$1 = B9A-
 B9A_$1 = B8A-B9A_$1 = B8A-C11A_$1 = B7A-C11A_$1 = B7A-C12A_$1
 3.15 with sigma of 0.0001
 B5A-B1A \\sim B4A-B1A \\sim B3A-B1A \\sim B9A-B3A \\sim B6A-B1A \\sim B6A-B5A 
 \\sim B4A-B3A \\sim B5A-B4A
 \\sim B2A-B1A \\sim B3A-B2A \\sim B6A-B2A \\sim B7A-B6A \\sim B7A-B2A
 \\sim B8A-B2A \\sim B8A-B3A \\sim B9A-
 B4A \\sim B9A-B8A \\sim B8A-B7A \\sim B5-B1 \\sim B6-B1 \\sim B2-B1 
 \\sim B3-B2 \\sim B4-B1 \\sim B5-B4 \\sim B6-
 B5 \\sim B6-B2 \\sim B7-B2 \\sim B8-B2 \\sim B8-B3 \\sim B9-B3 \\sim B9-B4
 \\sim B7-B6 \\sim B9-B8 \\sim B8-B7 -
 B3-B1 \\sim B4-B3
 with sigma of 0.02
 C11-B9 \\sim C11-B4 \\sim C11-B5 \\sim C12-B5 \\sim C12-B6 \\sim C12-B7 
 \\sim C11A-B9A \\sim C11A-B4A -
 C11A-B5A \\sim C12A-B5A \\sim C12A-B6A \\sim C12A-B7A
 with sigma of 0.02
 Co1A-B7A \\sim Co1A-B8A \\sim Co1A-B9A \\sim Co1-B9 \\sim Co1-B8 \\sim Co1-B7
 with sigma of 0.02
 Co1-C11 \\sim Co1-C12 \\sim Co1A-C11A \\sim Co1A-C12A
 with sigma of 0.02
 C11-C12 \\sim C11A-C12A
 with sigma of 0.02
 C10A-B1A \\sim C10-B1
 with sigma of 0.02
 C9-C10A \\sim C9-C10
 with sigma of 0.02
 C3-C2 \\sim C7-C2 \\sim C7-C6 \\sim C6-C5 \\sim C5-C4 \\sim C4-C3
 with sigma of 0.02
 C2-C6 \\sim C7-C5 \\sim C6-C4 \\sim C5-C3 \\sim C4-C2 \\sim C3-C7
 with sigma of 0.02
 O1-C1 \\sim O2-C1 \\sim O3-C8 \\sim O4-C8
 with sigma of 0.02
 C8-C4 \\sim C2-C1
 with sigma of 0.02
 C10-B2 \\sim C10-B3 \\sim C10-B4 \\sim C10-B5 \\sim C10-B6 \\sim C10A-B2A 
 \\sim C10A-B3A \\sim C10A-B4A -
 C10A-B5A \\sim C10A-B6A
 with sigma of 0.02
3. Restrained planarity
 C1, C2, C3, C4, C5, C7, C6, C8
 with sigma of 0.1
 B1A, C10A, C9, C6, C7, C2, C3, C4, C5, C8, O4, O3, C1, O1, O2
 with sigma of 0.1
 B1, C10, C9, C6, C5, C4, C3, C2, C7, C8, O4, O3, C1, O1, O2
 with sigma of 0.1
4. Rigid bond restraints
 All non-hydrogen atoms
 with sigma for 1-2 distances of 0.01 and sigma for 1-3 distances of 0.01
5. Uiso/Uaniso restraints and constraints
All non-hydrogen atoms have similar U: within 1.7A with sigma of 0.04 and 
sigma for terminal atoms of 0.08
6. Others
 Sof(C10A)=Sof(C11A)=Sof(H11A)=Sof(C12A)=Sof(H12A)=Sof(B1A)=Sof(B2A)=Sof(H2A)=
 Sof(B3A)=Sof(H3AA)=Sof(B4A)=Sof(H4A)=Sof(B5A)=Sof(H5AA)=Sof(B6A)=Sof(H6A)=
 Sof(B7A)=Sof(H7AA)=Sof(B8A)=Sof(H8A)=Sof(B9A)=Sof(H9A)=1-FVAR(1)
 Sof(Co1A)=0.5*(1-FVAR(2))
 Sof(Co1)=0.5*FVAR(2)
 Sof(C10)=Sof(C11)=Sof(H11)=Sof(C12)=Sof(H12)=Sof(B1)=Sof(B2)=Sof(H2)=Sof(B3)=
 Sof(H3A)=Sof(B4)=Sof(H4)=Sof(B5)=Sof(H5A)=Sof(B6)=Sof(H6)=Sof(B7)=Sof(H7A)=
 Sof(B8)=Sof(H8)=Sof(B9)=Sof(H9)=FVAR(1)
7.a Aromatic/amide H refined with riding coordinates:
 C3(H3), C5(H5), C7(H7)
7.b Boron cage BH refined with riding coordinates:
 C11(H11), C12(H12), C11A(H11A), C12A(H12A), B2(H2), B3(H3A), B4(H4), B5(H5A),
 B6(H6), B7(H7A), B8(H8), B9(H9), B2A(H2A), B3A(H3AA), B4A(H4A), B5A(H5AA),
 B6A(H6A), B7A(H7AA), B8A(H8A), B9A(H9A)
;
_smtbx_masks_special_details
;
The solvent masking procedure as implemented in Olex2 was used to remove the
electronic contribution of solvent molecules from the refinement.  As the exact
solvent content is not known, only the atoms used in the refinement model are
reported in the formula here.



Total solvent accessible volume / cell = 8835.7 Ang^3^ [65.0%]
Total electron count / cell = 1602.3
;
_shelxl_version_number 2012-9

loop_
_space_group_symop_operation_xyz
'x, y, z'
'-y, x-y, z'
'-x+y, -x, z'
'-y, -x, -z+1/2'
'-x+y, y, -z+1/2'
'x, x-y, -z+1/2'
'-x, -y, -z'
'y, -x+y, -z'
'x-y, x, -z'
'y, x, z-1/2'
'x-y, -y, z-1/2'
'-x, -x+y, z-1/2'

loop_
_atom_site_label
_atom_site_type_symbol
_atom_site_fract_x
_atom_site_fract_y
_atom_site_fract_z
_atom_site_U_iso_or_equiv
_atom_site_adp_type
_atom_site_occupancy
_atom_site_site_symmetry_order
_atom_site_calc_flag
_atom_site_refinement_flags_posn
_atom_site_refinement_flags_adp
_atom_site_refinement_flags_occupancy
_atom_site_disorder_assembly
_atom_site_disorder_group
Cu1 Cu -0.4748(3) 0.0509(2) 0.47730(7) 0.234(3) Uani 1 1 d . U . . .
Co1 Co -0.7943(2) -0.2057(2) 0.2500 0.182(3) Uani 0.668(8) 2 d DS TU P A 1
Co1A Co -0.8430(5) -0.1570(5) 0.2500 0.221(7) Uani 0.332(8) 2 d DS TU P A 2
O1 O -0.5833(10) -0.0204(9) 0.4630(3) 0.232(5) Uani 1 1 d D U . . .
O2 O -0.6263(10) -0.1087(8) 0.5042(3) 0.220(5) Uani 1 1 d D U . . .
O3 O -0.8960(8) -0.3755(9) 0.5032(3) 0.210(5) Uani 1 1 d D U . . .
O4 O -0.9842(10) -0.4203(11) 0.4629(3) 0.246(6) Uani 1 1 d D U . . .
O5 O -0.4387(10) 0.1234(10) 0.4391(4) 0.315(8) Uani 1 1 d . U . . .
C1 C -0.6387(14) -0.0892(12) 0.4778(4) 0.213(7) Uani 1 1 d D U . . .
C2 C -0.7169(10) -0.1534(11) 0.4609(4) 0.243(8) Uani 1 1 d D U . . .
C3 C -0.7752(13) -0.2210(13) 0.4747(3) 0.236(8) Uani 1 1 d D U . . .
H3 H -0.7674 -0.2284 0.4937 0.284 Uiso 1 1 calc R U . . .
C4 C -0.8447(12) -0.2783(12) 0.4613(4) 0.227(8) Uani 1 1 d D U . . .
C5 C -0.8525(12) -0.2716(13) 0.4336(4) 0.274(10) Uani 1 1 d D U . . .
H5 H -0.8975 -0.3148 0.4237 0.329 Uiso 1 1 calc R U . . .
C6 C -0.7950(16) -0.2022(15) 0.4200(4) 0.268(10) Uani 1 1 d D U . . .
C7 C -0.7263(14) -0.1434(12) 0.4336(4) 0.281(10) Uani 1 1 d D U . . .
H7 H -0.6856 -0.0959 0.4240 0.337 Uiso 1 1 calc R U . . .
C8 C -0.9109(13) -0.3636(15) 0.4758(4) 0.204(7) Uani 1 1 d D U . . .
C9 C -0.8016(11) -0.2012(11) 0.3899(5) 0.268(9) Uani 1 1 d D U . . .
C10 C -0.8004(9) -0.2076(9) 0.3636(5) 0.255(10) Uani 0.668(8) 1 d D U P A 1
C11 C -0.8715(13) -0.2852(13) 0.2827(3) 0.231(7) Uani 0.668(8) 1 d D U P A 1
H11 H -0.9263 -0.3414 0.2737 0.277 Uiso 0.668(8) 1 calc R U P A 1
C12 C -0.7709(14) -0.2664(14) 0.2839(3) 0.229(6) Uani 0.668(8) 1 d D U P A 1
H12 H -0.7516 -0.3102 0.2752 0.275 Uiso 0.668(8) 1 calc R U P A 1
C10A C -0.8116(13) -0.1849(14) 0.3630(5) 0.266(13) Uani 0.332(8) 1 d D U P A 2
C11A C -0.9128(4) -0.2286(4) 0.28442(3) 0.239(8) Uani 0.332(8) 1 d D U P A 2
H11A H -0.9736 -0.2807 0.2768 0.287 Uiso 0.332(8) 1 calc R U P A 2
C12A C -0.8103(4) -0.2085(7) 0.28323(2) 0.240(7) Uani 0.332(8) 1 d D U P A 2
H12A H -0.7908 -0.2500 0.2728 0.288 Uiso 0.332(8) 1 calc R U P A 2
B1 B -0.7977(12) -0.2131(12) 0.3308(4) 0.234(7) Uani 0.668(8) 1 d D U P A 1
B2 B -0.7173(13) -0.1288(13) 0.3115(3) 0.233(7) Uani 0.668(8) 1 d D U P A 1
H2 H -0.6646 -0.0738 0.3219 0.280 Uiso 0.668(8) 1 calc R U P A 1
B3 B -0.8206(15) -0.1453(13) 0.3107(3) 0.232(6) Uani 0.668(8) 1 d D U P A 1
H3A H -0.8370 -0.1010 0.3208 0.278 Uiso 0.668(8) 1 calc R U P A 1
B4 B -0.8925(12) -0.2546(15) 0.3110(3) 0.237(7) Uani 0.668(8) 1 d D U P A 1
H4 H -0.9550 -0.2830 0.3212 0.285 Uiso 0.668(8) 1 calc R U P A 1
B5 B -0.8306(15) -0.3012(12) 0.3100(3) 0.239(7) Uani 0.668(8) 1 d D U P A 1
H5A H -0.8548 -0.3655 0.3184 0.287 Uiso 0.668(8) 1 calc R U P A 1
B6 B -0.7237(14) -0.2280(16) 0.3121(3) 0.239(7) Uani 0.668(8) 1 d D U P A 1
H6 H -0.6768 -0.2397 0.3228 0.286 Uiso 0.668(8) 1 calc R U P A 1
B7 B -0.7053(12) -0.1721(15) 0.2804(3) 0.219(7) Uani 0.668(8) 1 d D U P A 1
H7A H -0.6436 -0.1481 0.2699 0.262 Uiso 0.668(8) 1 calc R U P A 1
B8 B -0.7602(14) -0.1161(11) 0.2802(3) 0.216(6) Uani 0.668(8) 1 d D U P A 1
H8 H -0.7357 -0.0523 0.2713 0.260 Uiso 0.668(8) 1 calc R U P A 1
B9 B -0.8674(12) -0.1980(15) 0.2796(3) 0.218(6) Uani 0.668(8) 1 d D U P A 1
H9 H -0.9168 -0.1907 0.2687 0.262 Uiso 0.668(8) 1 calc R U P A 1
B1A B -0.8236(13) -0.1680(14) 0.3312(4) 0.251(8) Uani 0.332(8) 1 d D U P A 2
B2A B -0.7467(12) -0.0828(12) 0.3116(3) 0.241(9) Uani 0.332(8) 1 d D U P A 2
H2A H -0.6923 -0.0299 0.3222 0.289 Uiso 0.332(8) 1 calc R U P A 2
B3A B -0.8459(11) -0.0965(12) 0.3151(3) 0.250(8) Uani 0.332(8) 1 d D U P A 2
H3AA H -0.8559 -0.0523 0.3281 0.300 Uiso 0.332(8) 1 calc R U P A 2
B4A B -0.9206(13) -0.2001(12) 0.3145(3) 0.247(9) Uani 0.332(8) 1 d D U P A 2
H4A H -0.9791 -0.2258 0.3270 0.297 Uiso 0.332(8) 1 calc R U P A 2
B5A B -0.8665(10) -0.2539(12) 0.3075(3) 0.243(8) Uani 0.332(8) 1 d D U P A 2
H5AA H -0.8925 -0.3211 0.3128 0.292 Uiso 0.332(8) 1 calc R U P A 2
B6A B -0.7539(11) -0.1824(12) 0.3080(3) 0.247(7) Uani 0.332(8) 1 d D U P A 2
H6A H -0.7064 -0.1988 0.3151 0.296 Uiso 0.332(8) 1 calc R U P A 2
B7A B -0.7396(4) -0.1190(3) 0.27895(4) 0.234(8) Uani 0.332(8) 1 d D U P A 2
H7AA H -0.6790 -0.0920 0.2675 0.280 Uiso 0.332(8) 1 calc R U P A 2
B8A B -0.7955(3) -0.0669(6) 0.28075(3) 0.236(8) Uani 0.332(8) 1 d D U P A 2
H8A H -0.7717 -0.0038 0.2714 0.283 Uiso 0.332(8) 1 calc R U P A 2
B9A B -0.9029(5) -0.1392(3) 0.28242(2) 0.245(8) Uani 0.332(8) 1 d D U P A 2
H9A H -0.9497 -0.1241 0.2737 0.294 Uiso 0.332(8) 1 calc R U P A 2

loop_
_atom_site_aniso_label
_atom_site_aniso_U_11
_atom_site_aniso_U_22
_atom_site_aniso_U_33
_atom_site_aniso_U_23
_atom_site_aniso_U_13
_atom_site_aniso_U_12
Cu1 0.301(5) 0.160(3) 0.203(4) 0.007(2) 0.007(3) 0.086(3)
Co1 0.195(5) 0.195(5) 0.162(4) 0.002(3) 0.002(3) 0.103(5)
Co1A 0.217(9) 0.217(9) 0.142(7) -0.008(5) -0.008(5) 0.044(10)
O1 0.315(12) 0.176(11) 0.177(10) 0.034(7) 0.016(9) 0.101(7)
O2 0.299(14) 0.151(10) 0.200(10) 0.013(8) 0.004(10) 0.104(10)
O3 0.178(10) 0.237(12) 0.203(11) -0.017(10) -0.017(9) 0.094(9)
O4 0.190(12) 0.306(15) 0.211(11) -0.020(11) -0.033(10) 0.101(10)
O5 0.335(17) 0.224(14) 0.344(17) 0.122(13) 0.061(14) 0.108(11)
C1 0.273(14) 0.169(15) 0.176(13) 0.001(10) 0.031(11) 0.094(9)
C2 0.280(16) 0.233(16) 0.175(13) 0.003(13) 0.008(12) 0.097(9)
C3 0.245(19) 0.248(19) 0.167(13) 0.008(11) -0.011(11) 0.087(9)
C4 0.225(15) 0.267(16) 0.165(12) -0.010(11) 0.003(13) 0.105(9)
C5 0.31(2) 0.30(2) 0.154(12) -0.010(12) -0.007(14) 0.108(14)
C6 0.33(2) 0.30(2) 0.158(8) 0.014(12) -0.014(12) 0.143(14)
C7 0.34(2) 0.268(19) 0.164(13) 0.007(14) 0.008(13) 0.104(13)
C8 0.170(14) 0.263(15) 0.175(13) -0.025(12) 0.032(10) 0.105(10)
C9 0.329(18) 0.304(18) 0.150(7) 0.003(11) 0.001(12) 0.143(14)
C10 0.286(18) 0.300(19) 0.148(7) 0.009(11) 0.008(11) 0.124(15)
C11 0.271(12) 0.252(12) 0.135(9) 0.006(8) 0.008(8) 0.105(11)
C12 0.306(15) 0.269(13) 0.148(10) 0.006(9) 0.015(10) 0.170(11)
C10A 0.30(2) 0.30(2) 0.143(8) 0.002(12) 0.001(12) 0.106(18)
C11A 0.273(12) 0.269(14) 0.134(10) 0.008(10) 0.010(9) 0.105(12)
C12A 0.276(13) 0.269(12) 0.141(9) 0.000(9) 0.006(8) 0.111(10)
B1 0.277(13) 0.279(14) 0.138(7) 0.005(8) 0.009(8) 0.134(11)
B2 0.271(12) 0.265(13) 0.143(8) -0.004(9) -0.007(9) 0.118(11)
B3 0.276(13) 0.268(12) 0.150(8) -0.006(8) 0.002(9) 0.135(10)
B4 0.266(12) 0.281(14) 0.148(9) -0.003(10) 0.016(8) 0.124(10)
B5 0.294(15) 0.256(13) 0.155(10) 0.018(8) 0.005(11) 0.129(11)
B6 0.281(13) 0.294(16) 0.153(10) 0.022(12) 0.003(10) 0.153(12)
B7 0.249(11) 0.282(15) 0.127(9) 0.006(10) -0.006(8) 0.134(10)
B8 0.271(13) 0.242(11) 0.133(9) -0.012(7) -0.008(9) 0.125(9)
B9 0.251(11) 0.274(13) 0.143(9) -0.003(9) 0.009(8) 0.141(9)
B1A 0.285(14) 0.286(15) 0.140(8) -0.004(9) 0.002(9) 0.112(12)
B2A 0.279(14) 0.279(14) 0.133(10) -0.008(10) -0.010(10) 0.115(12)
B3A 0.283(17) 0.281(15) 0.150(11) -0.013(11) 0.000(12) 0.115(13)
B4A 0.280(13) 0.282(16) 0.146(10) -0.008(12) 0.007(9) 0.115(12)
B5A 0.280(14) 0.279(13) 0.140(10) 0.001(8) 0.009(10) 0.116(11)
B6A 0.283(12) 0.279(14) 0.146(10) 0.001(11) -0.002(9) 0.117(11)
B7A 0.265(11) 0.268(15) 0.128(10) -0.011(10) -0.015(8) 0.104(11)
B8A 0.274(16) 0.263(13) 0.132(11) -0.020(9) -0.018(12) 0.104(11)
B9A 0.272(14) 0.272(17) 0.154(12) -0.007(12) -0.004(10) 0.110(13)

loop_
_atom_type_symbol
_atom_type_description
_atom_type_scat_dispersion_real
_atom_type_scat_dispersion_imag
_atom_type_scat_source
C C 0.0181 0.0091 'International Tables Vol C Tables 4.2.6.8 and 6.1.1.4'
H H 0.0000 0.0000 'International Tables Vol C Tables 4.2.6.8 and 6.1.1.4'
B B 0.0090 0.0039 'International Tables Vol C Tables 4.2.6.8 and 6.1.1.4'
Co Co -2.3653 3.6143 'International Tables Vol C Tables 4.2.6.8 and 6.1.1.4'
Cu Cu -1.9646 0.5888 'International Tables Vol C Tables 4.2.6.8 and 6.1.1.4'
O O 0.0492 0.0322 'International Tables Vol C Tables 4.2.6.8 and 6.1.1.4'

loop_
_geom_angle_atom_site_label_1
_geom_angle_atom_site_label_2
_geom_angle_atom_site_label_3
_geom_angle
_geom_angle_site_symmetry_1
_geom_angle_site_symmetry_3
O1 Cu1 Cu1 85.9(4) . 7_456
O1 Cu1 O5 91.0(6) . .
O2 Cu1 Cu1 85.2(4) 7_456 7_456
O2 Cu1 O1 171.1(5) 7_456 .
O2 Cu1 O5 97.8(6) 7_456 .
O3 Cu1 Cu1 82.8(4) 9_566 7_456
O3 Cu1 O1 86.9(6) 9_566 .
O3 Cu1 O2 92.9(6) 9_566 7_456
O3 Cu1 O4 169.8(6) 9_566 3_445
O3 Cu1 O5 100.3(6) 9_566 .
O4 Cu1 Cu1 87.0(5) 3_445 7_456
O4 Cu1 O1 91.7(7) 3_445 .
O4 Cu1 O2 86.9(7) 3_445 7_456
O4 Cu1 O5 89.9(7) 3_445 .
O5 Cu1 Cu1 175.5(6) . 7_456
C11 Co1 C11 178.1(13) . 4_445
C11 Co1 C12 130.9(10) 4_445 .
C11 Co1 C12 47.4(6) . .
C11 Co1 C12 47.4(6) 4_445 4_445
C11 Co1 C12 130.9(10) . 4_445
C12 Co1 C12 101.7(11) 4_445 .
B7 Co1 C11 81.3(7) . .
B7 Co1 C11 97.9(8) 4_445 .
B7 Co1 C11 97.9(8) . 4_445
B7 Co1 C11 81.3(7) 4_445 4_445
B7 Co1 C12 43.7(5) 4_445 4_445
B7 Co1 C12 100.1(8) . 4_445
B7 Co1 C12 43.7(5) . .
B7 Co1 C12 100.1(8) 4_445 .
B7 Co1 B7 128.6(13) . 4_445
B8 Co1 C11 98.3(8) 4_445 .
B8 Co1 C11 98.3(8) . 4_445
B8 Co1 C11 82.6(7) . .
B8 Co1 C11 82.6(7) 4_445 4_445
B8 Co1 C12 136.0(10) 4_445 .
B8 Co1 C12 80.3(7) . .
B8 Co1 C12 80.3(7) 4_445 4_445
B8 Co1 C12 136.0(10) . 4_445
B8 Co1 B7 179.6(8) 4_445 .
B8 Co1 B7 51.5(5) . .
B8 Co1 B7 51.5(5) 4_445 4_445
B8 Co1 B7 179.6(8) . 4_445
B8 Co1 B8 128.4(13) 4_445 .
B9 Co1 C11 44.9(5) . .
B9 Co1 C11 136.9(12) . 4_445
B9 Co1 C11 136.9(12) 4_445 .
B9 Co1 C11 44.9(5) 4_445 4_445
B9 Co1 C12 171.4(10) . 4_445
B9 Co1 C12 80.0(8) 4_445 4_445
B9 Co1 C12 171.4(10) 4_445 .
B9 Co1 C12 80.0(8) . .
B9 Co1 B7 87.0(8) . .
B9 Co1 B7 127.7(10) . 4_445
B9 Co1 B7 127.7(10) 4_445 .
B9 Co1 B7 87.0(8) 4_445 4_445
B9 Co1 B8 52.6(5) 4_445 4_445
B9 Co1 B8 92.7(9) 4_445 .
B9 Co1 B8 92.7(9) . 4_445
B9 Co1 B8 52.6(5) . .
B9 Co1 B9 99.7(12) . 4_445
C11A Co1A C11A 178.4(8) 4_445 .
C11A Co1A B7A 96.7(3) 4_445 .
C11A Co1A B7A 82.5(3) . .
C11A Co1A B7A 96.7(3) . 4_445
C11A Co1A B7A 82.5(3) 4_445 4_445
C12A Co1A C11A 49.1(3) 4_445 4_445
C12A Co1A C11A 49.1(3) . .
C12A Co1A C11A 129.6(6) . 4_445
C12A Co1A C11A 129.6(6) 4_445 .
C12A Co1A C12A 99.6(8) 4_445 .
C12A Co1A B7A 97.0(5) . 4_445
C12A Co1A B7A 97.0(5) 4_445 .
C12A Co1A B7A 41.9(3) 4_445 4_445
C12A Co1A B7A 41.9(3) . .
B7A Co1A B7A 122.3(7) 4_445 .
B8A Co1A C11A 100.3(3) 4_445 .
B8A Co1A C11A 80.3(2) . .
B8A Co1A C11A 80.3(2) 4_445 4_445
B8A Co1A C11A 100.3(3) . 4_445
B8A Co1A C12A 134.7(4) 4_445 .
B8A Co1A C12A 73.9(4) . .
B8A Co1A C12A 73.9(4) 4_445 4_445
B8A Co1A C12A 134.7(4) . 4_445
B8A Co1A B7A 48.2(2) 4_445 4_445
B8A Co1A B7A 170.2(7) . 4_445
B8A Co1A B7A 48.2(2) . .
B8A Co1A B7A 170.2(7) 4_445 .
B8A Co1A B8A 141.3(8) 4_445 .
B9A Co1A C11A 44.8(2) . .
B9A Co1A C11A 136.7(6) 4_445 .
B9A Co1A C11A 44.8(2) 4_445 4_445
B9A Co1A C11A 136.7(6) . 4_445
B9A Co1A C12A 78.4(4) 4_445 4_445
B9A Co1A C12A 173.5(3) . 4_445
B9A Co1A C12A 173.5(3) 4_445 .
B9A Co1A C12A 78.4(4) . .
B9A Co1A B7A 85.7(3) 4_445 4_445
B9A Co1A B7A 131.86(19) 4_445 .
B9A Co1A B7A 85.7(3) . .
B9A Co1A B7A 131.86(19) . 4_445
B9A Co1A B8A 102.9(5) 4_445 .
B9A Co1A B8A 50.9(3) . .
B9A Co1A B8A 50.9(3) 4_445 4_445
B9A Co1A B8A 102.9(5) . 4_445
B9A Co1A B9A 104.2(7) 4_445 .
C1 O1 Cu1 120.0(13) . .
C1 O2 Cu1 123.0(13) . 7_456
C8 O3 Cu1 126.2(13) . 8_446
C8 O4 Cu1 121.6(14) . 2_455
O1 C1 C2 114.6(18) . .
O2 C1 O1 125(2) . .
O2 C1 C2 119.5(18) . .
C3 C2 C1 117.4(19) . .
C7 C2 C1 122.3(19) . .
C7 C2 C3 120.3(11) . .
C2 C3 H3 119.8 . .
C2 C3 C4 120.4(11) . .
C4 C3 H3 119.8 . .
C3 C4 C8 122.2(18) . .
C5 C4 C3 119.8(11) . .
C5 C4 C8 116.9(18) . .
C4 C5 H5 120.3 . .
C4 C5 C6 119.3(11) . .
C6 C5 H5 120.3 . .
C5 C6 C7 120.4(11) . .
C5 C6 C9 117(2) . .
C7 C6 C9 121(2) . .
C2 C7 C6 119.4(10) . .
C2 C7 H7 120.3 . .
C6 C7 H7 120.3 . .
O3 C8 C4 117.0(18) . .
O4 C8 O3 120(2) . .
O4 C8 C4 122.6(19) . .
C10 C9 C6 169.6(16) . .
C10A C9 C6 166.0(16) . .
C9 C10 B1 178.5(7) . .
Co1 C11 H11 110.0 . .
C12 C11 Co1 66.3(6) . .
C12 C11 H11 126.1 . .
B4 C11 Co1 125.3(11) . .
B4 C11 H11 113.1 . .
B4 C11 C12 109.6(12) . .
B4 C11 B5 66.2(8) . .
B5 C11 Co1 120.5(11) . .
B5 C11 H11 115.8 . .
B5 C11 C12 56.5(7) . .
B9 C11 Co1 63.5(7) . .
B9 C11 H11 118.1 . .
B9 C11 C12 107.6(14) . .
B9 C11 B4 67.3(8) . .
B9 C11 B5 118.6(14) . .
Co1 C12 H12 109.0 . .
C11 C12 Co1 66.3(6) . .
C11 C12 H12 123.4 . .
B5 C12 Co1 122.0(11) . .
B5 C12 C11 58.2(8) . .
B5 C12 H12 114.2 . .
B6 C12 Co1 128.8(12) . .
B6 C12 C11 114.9(12) . .
B6 C12 H12 109.8 . .
B6 C12 B5 67.8(8) . .
B7 C12 Co1 65.2(7) . .
B7 C12 C11 112.5(14) . .
B7 C12 H12 114.9 . .
B7 C12 B5 122.4(15) . .
B7 C12 B6 68.8(9) . .
C9 C10A B1A 178.6(9) . .
Co1A C11A H11A 109.0 . .
C12A C11A Co1A 65.1(4) . .
C12A C11A H11A 133.9 . .
B4A C11A Co1A 129.7(8) . .
B4A C11A H11A 111.6 . .
B4A C11A C12A 103.4(7) . .
B4A C11A B5A 67.6(7) . .
B4A C11A B9A 71.5(7) . .
B5A C11A Co1A 118.2(7) . .
B5A C11A H11A 115.3 . .
B5A C11A C12A 53.2(6) . .
B9A C11A Co1A 65.0(4) . .
B9A C11A H11A 115.3 . .
B9A C11A C12A 103.4(6) . .
B9A C11A B5A 123.4(8) . .
Co1A C12A H12A 104.1 . .
C11A C12A Co1A 65.8(4) . .
C11A C12A H12A 124.1 . .
B5A C12A Co1A 124.3(9) . .
B5A C12A C11A 58.7(6) . .
B5A C12A H12A 109.3 . .
B5A C12A B7A 133.5(10) . .
B6A C12A Co1A 140.5(10) . .
B6A C12A C11A 123.7(8) . .
B6A C12A H12A 99.2 . .
B6A C12A B5A 75.2(7) . .
B6A C12A B7A 71.0(7) . .
B7A C12A Co1A 71.9(4) . .
B7A C12A C11A 119.1(10) . .
B7A C12A H12A 106.9 . .
C10 B1 B2 119.9(9) . .
C10 B1 B3 117.5(9) . .
C10 B1 B4 119.8(9) . .
C10 B1 B5 128.5(10) . .
C10 B1 B6 124.3(9) . .
B2 B1 B3 59.8(6) . .
B2 B1 B4 108.3(9) . .
B3 B1 B4 59.7(6) . .
B5 B1 B2 105.8(10) . .
B5 B1 B3 104.9(10) . .
B5 B1 B4 59.2(6) . .
B5 B1 B6 60.1(6) . .
B6 B1 B2 60.2(6) . .
B6 B1 B3 108.3(9) . .
B6 B1 B4 109.7(9) . .
B1 B2 H2 122.2 . .
B3 B2 B1 60.3(6) . .
B3 B2 H2 122.6 . .
B6 B2 B1 59.5(6) . .
B6 B2 H2 120.7 . .
B6 B2 B3 108.2(10) . .
B7 B2 B1 106.2(10) . .
B7 B2 H2 122.9 . .
B7 B2 B3 106.0(10) . .
B7 B2 B6 60.1(6) . .
B7 B2 B8 60.8(6) . .
B8 B2 B1 108.7(10) . .
B8 B2 H2 120.3 . .
B8 B2 B3 59.3(6) . .
B8 B2 B6 110.5(10) . .
B1 B3 H3A 122.2 . .
B2 B3 B1 59.9(6) . .
B2 B3 H3A 122.0 . .
B2 B3 B4 108.8(10) . .
B4 B3 B1 60.2(6) . .
B4 B3 H3A 120.6 . .
B8 B3 B1 108.9(10) . .
B8 B3 B2 59.9(7) . .
B8 B3 H3A 119.9 . .
B8 B3 B4 110.8(10) . .
B8 B3 B9 61.7(6) . .
B9 B3 B1 106.8(10) . .
B9 B3 B2 107.5(10) . .
B9 B3 H3A 122.3 . .
B9 B3 B4 59.6(6) . .
C11 B4 B1 103.9(11) . .
C11 B4 B3 102.8(11) . .
C11 B4 H4 125.8 . .
C11 B4 B5 57.4(7) . .
C11 B4 B9 56.3(7) . .
B1 B4 H4 122.3 . .
B3 B4 B1 60.1(6) . .
B3 B4 H4 123.2 . .
B5 B4 B1 58.9(6) . .
B5 B4 B3 105.0(10) . .
B5 B4 H4 124.2 . .
B5 B4 B9 103.1(10) . .
B9 B4 B1 106.5(10) . .
B9 B4 B3 59.4(6) . .
B9 B4 H4 123.8 . .
C11 B5 B1 105.4(11) . .
C11 B5 B4 56.4(7) . .
C11 B5 H5A 120.9 . .
C11 B5 B6 111.0(12) . .
C12 B5 C11 65.3(10) . .
C12 B5 B1 102.9(11) . .
C12 B5 B4 108.7(12) . .
C12 B5 H5A 123.1 . .
C12 B5 B6 56.0(7) . .
B1 B5 B4 61.9(6) . .
B1 B5 H5A 124.1 . .
B1 B5 B6 60.8(6) . .
B4 B5 H5A 120.3 . .
B4 B5 B6 112.5(10) . .
B6 B5 H5A 119.9 . .
C12 B6 B1 101.8(11) . .
C12 B6 B2 100.7(11) . .
C12 B6 B5 56.2(7) . .
C12 B6 H6 127.9 . .
C12 B6 B7 55.2(7) . .
B1 B6 B2 60.3(6) . .
B1 B6 H6 122.6 . .
B1 B6 B7 106.1(10) . .
B2 B6 H6 123.4 . .
B5 B6 B1 59.2(6) . .
B5 B6 B2 105.2(10) . .
B5 B6 H6 124.3 . .
B5 B6 B7 102.3(10) . .
B7 B6 B2 59.2(6) . .
B7 B6 H6 124.2 . .
Co1 B7 H7A 107.9 . .
C12 B7 Co1 71.1(8) . .
C12 B7 B2 102.5(12) . .
C12 B7 B6 56.0(7) . .
C12 B7 H7A 124.3 . .
C12 B7 B8 107.5(14) . .
B2 B7 Co1 118.3(10) . .
B2 B7 B6 60.7(6) . .
B2 B7 H7A 122.5 . .
B2 B7 B8 59.9(7) . .
B6 B7 Co1 122.7(10) . .
B6 B7 H7A 118.7 . .
B6 B7 B8 110.3(10) . .
B8 B7 Co1 64.2(6) . .
B8 B7 H7A 122.2 . .
Co1 B8 H8 112.8 . .
B2 B8 Co1 117.8(9) . .
B2 B8 B7 59.3(6) . .
B2 B8 H8 119.5 . .
B2 B8 B9 106.4(10) . .
B3 B8 Co1 116.5(9) . .
B3 B8 B2 60.8(7) . .
B3 B8 B7 106.1(10) . .
B3 B8 H8 120.2 . .
B3 B8 B9 59.2(6) . .
B7 B8 Co1 64.3(6) . .
B7 B8 H8 124.8 . .
B7 B8 B9 102.7(12) . .
B9 B8 Co1 62.7(6) . .
B9 B8 H8 125.4 . .
Co1 B9 H9 107.6 . .
C11 B9 Co1 71.6(8) . .
C11 B9 B3 104.1(12) . .
C11 B9 B4 56.4(7) . .
C11 B9 B8 109.1(13) . .
C11 B9 H9 122.8 . .
B3 B9 Co1 118.3(10) . .
B3 B9 B4 61.0(7) . .
B3 B9 B8 59.1(6) . .
B3 B9 H9 122.4 . .
B4 B9 Co1 123.0(10) . .
B4 B9 B8 109.9(10) . .
B4 B9 H9 118.8 . .
B8 B9 Co1 64.7(6) . .
B8 B9 H9 122.1 . .
C10A B1A B2A 123.3(10) . .
C10A B1A B3A 132.8(10) . .
C10A B1A B4A 125.7(9) . .
C10A B1A B5A 118.4(10) . .
C10A B1A B6A 111.9(8) . .
B2A B1A B4A 106.8(10) . .
B2A B1A B5A 105.1(10) . .
B2A B1A B6A 59.8(6) . .
B3A B1A B2A 58.9(6) . .
B3A B1A B4A 58.2(6) . .
B3A B1A B5A 103.1(10) . .
B3A B1A B6A 107.2(10) . .
B4A B1A B5A 59.3(6) . .
B4A B1A B6A 110.5(10) . .
B5A B1A B6A 60.9(6) . .
B1A B2A H2A 120.9 . .
B1A B2A B6A 61.4(6) . .
B1A B2A B8A 109.1(10) . .
B3A B2A B1A 59.9(6) . .
B3A B2A H2A 120.7 . .
B3A B2A B6A 109.4(10) . .
B3A B2A B8A 61.8(7) . .
B6A B2A H2A 121.2 . .
B6A B2A B8A 107.4(9) . .
B7A B2A B1A 108.3(10) . .
B7A B2A H2A 122.7 . .
B7A B2A B3A 108.0(10) . .
B7A B2A B6A 59.7(6) . .
B7A B2A B8A 58.2(5) . .
B8A B2A H2A 121.8 . .
B1A B3A H3AA 119.8 . .
B1A B3A B8A 110.1(10) . .
B1A B3A B9A 110.6(10) . .
B2A B3A B1A 61.2(6) . .
B2A B3A H3AA 119.9 . .
B2A B3A B8A 61.8(7) . .
B2A B3A B9A 108.8(10) . .
B4A B3A B1A 61.6(6) . .
B4A B3A B2A 111.4(10) . .
B4A B3A H3AA 119.6 . .
B4A B3A B8A 108.9(10) . .
B4A B3A B9A 62.2(7) . .
B8A B3A H3AA 121.9 . .
B9A B3A H3AA 121.6 . .
B9A B3A B8A 57.4(5) . .
C11A B4A B1A 106.2(10) . .
C11A B4A B3A 103.6(10) . .
C11A B4A H4A 125.9 . .
C11A B4A B5A 57.4(7) . .
C11A B4A B9A 54.6(5) . .
B1A B4A H4A 120.2 . .
B1A B4A B9A 109.3(10) . .
B3A B4A B1A 60.2(6) . .
B3A B4A H4A 122.3 . .
B3A B4A B5A 105.5(10) . .
B3A B4A B9A 61.9(7) . .
B5A B4A B1A 60.6(6) . .
B5A B4A H4A 124.5 . .
B5A B4A B9A 102.3(9) . .
B9A B4A H4A 123.4 . .
C11A B5A B1A 103.9(10) . .
C11A B5A B4A 55.0(6) . .
C11A B5A H5AA 119.1 . .
C11A B5A B6A 112.4(10) . .
C12A B5A C11A 68.1(8) . .
C12A B5A B1A 96.7(10) . .
C12A B5A B4A 105.1(12) . .
C12A B5A H5AA 126.3 . .
C12A B5A B6A 52.1(6) . .
B1A B5A H5AA 126.9 . .
B1A B5A B6A 60.5(6) . .
B4A B5A B1A 60.1(6) . .
B4A B5A H5AA 122.4 . .
B4A B5A B6A 110.7(9) . .
B6A B5A H5AA 120.3 . .
C12A B6A B1A 95.6(10) . .
C12A B6A B2A 95.1(11) . .
C12A B6A B5A 52.7(6) . .
C12A B6A H6A 132.3 . .
C12A B6A B7A 55.4(6) . .
B1A B6A B5A 58.5(6) . .
B1A B6A H6A 124.6 . .
B2A B6A B1A 58.8(6) . .
B2A B6A B5A 102.5(9) . .
B2A B6A H6A 126.0 . .
B5A B6A H6A 125.2 . .
B7A B6A B1A 105.3(9) . .
B7A B6A B2A 58.5(6) . .
B7A B6A B5A 102.1(8) . .
B7A B6A H6A 123.2 . .
Co1A B7A H7AA 111.1 . .
C12A B7A Co1A 66.2(4) . .
C12A B7A B2A 96.3(7) . .
C12A B7A B6A 53.6(6) . .
C12A B7A H7AA 132.4 . .
C12A B7A B8A 99.8(7) . .
B2A B7A Co1A 118.4(7) . .
B2A B7A B6A 61.8(6) . .
B2A B7A H7AA 121.5 . .
B2A B7A B8A 63.8(6) . .
B6A B7A Co1A 118.3(6) . .
B6A B7A H7AA 117.8 . .
B8A B7A Co1A 62.5(4) . .
B8A B7A B6A 113.7(7) . .
B8A B7A H7AA 121.5 . .
Co1A B8A H8A 110.4 . .
B2A B8A Co1A 119.4(8) . .
B2A B8A H8A 121.5 . .
B3A B8A Co1A 116.8(7) . .
B3A B8A B2A 56.5(5) . .
B3A B8A H8A 123.1 . .
B7A B8A Co1A 69.3(5) . .
B7A B8A B2A 58.0(5) . .
B7A B8A B3A 103.6(7) . .
B7A B8A H8A 122.0 . .
B7A B8A B9A 109.9(6) . .
B9A B8A Co1A 63.5(3) . .
B9A B8A B2A 107.6(7) . .
B9A B8A B3A 61.2(5) . .
B9A B8A H8A 121.4 . .
Co1A B9A H9A 108.2 . .
C11A B9A Co1A 70.2(4) . .
C11A B9A B3A 98.2(7) . .
C11A B9A B4A 53.9(6) . .
C11A B9A B8A 107.3(7) . .
C11A B9A H9A 126.1 . .
B3A B9A Co1A 118.7(7) . .
B3A B9A B4A 55.9(5) . .
B3A B9A H9A 124.2 . .
B4A B9A Co1A 119.0(8) . .
B4A B9A H9A 122.9 . .
B8A B9A Co1A 65.6(3) . .
B8A B9A B3A 61.4(6) . .
B8A B9A B4A 107.0(7) . .
B8A B9A H9A 121.1 . .

loop_
_geom_bond_atom_site_label_1
_geom_bond_atom_site_label_2
_geom_bond_distance
_geom_bond_site_symmetry_2
Cu1 Cu1 2.676(6) 7_456
Cu1 O1 1.869(16) .
Cu1 O2 1.826(15) 7_456
Cu1 O3 1.813(14) 9_566
Cu1 O4 1.816(17) 3_445
Cu1 O5 2.134(14) .
Co1 C11 2.103(15) .
Co1 C11 2.103(15) 4_445
Co1 C12 2.104(15) .
Co1 C12 2.104(15) 4_445
Co1 B7 2.018(14) .
Co1 B7 2.018(14) 4_445
Co1 B8 2.017(14) .
Co1 B8 2.017(14) 4_445
Co1 B9 1.983(14) 4_445
Co1 B9 1.982(14) .
Co1A C11A 2.072(4) 4_445
Co1A C11A 2.072(4) .
Co1A C12A 2.062(12) 4_445
Co1A C12A 2.062(12) .
Co1A B7A 2.143(8) 4_445
Co1A B7A 2.143(8) .
Co1A B8A 2.031(7) .
Co1A B8A 2.031(7) 4_445
Co1A B9A 1.996(10) .
Co1A B9A 1.996(10) 4_445
O1 C1 1.350(14) .
O2 Cu1 1.825(15) 7_456
O2 C1 1.341(14) .
O3 Cu1 1.813(14) 8_446
O3 C8 1.359(14) .
O4 Cu1 1.816(17) 2_455
O4 C8 1.358(15) .
C1 C2 1.54(2) .
C2 C3 1.328(13) .
C2 C7 1.320(13) .
C3 H3 0.9300 .
C3 C4 1.329(13) .
C4 C5 1.326(13) .
C4 C8 1.57(2) .
C5 H5 0.9300 .
C5 C6 1.337(14) .
C6 C7 1.338(14) .
C6 C9 1.42(2) .
C7 H7 0.9300 .
C9 C10 1.25(2) .
C9 C10A 1.34(2) .
C10 B1 1.55(3) .
C11 H11 1.1000 .
C11 C12 1.69(2) .
C11 B4 1.565(15) .
C11 B5 1.583(15) .
C11 B9 1.563(16) .
C12 H12 1.1000 .
C12 B5 1.553(15) .
C12 B6 1.550(15) .
C12 B7 1.536(16) .
C10A B1A 1.57(3) .
C11A H11A 1.1000 .
C11A C12A 1.717(12) .
C11A B4A 1.538(15) .
C11A B5A 1.581(15) .
C11A B9A 1.550(9) .
C12A H12A 1.1000 .
C12A B5A 1.481(15) .
C12A B6A 1.470(14) .
C12A B7A 1.505(10) .
B1 B2 1.757(15) .
B1 B3 1.763(15) .
B1 B4 1.766(15) .
B1 B5 1.715(15) .
B1 B6 1.743(15) .
B2 H2 1.1000 .
B2 B3 1.755(16) .
B2 B6 1.755(16) .
B2 B7 1.728(16) .
B2 B8 1.739(16) .
B3 H3A 1.1000 .
B3 B4 1.756(16) .
B3 B8 1.728(16) .
B3 B9 1.729(16) .
B4 H4 1.1000 .
B4 B5 1.720(16) .
B4 B9 1.732(16) .
B5 H5A 1.1000 .
B5 B6 1.731(16) .
B6 H6 1.1000 .
B6 B7 1.744(16) .
B7 H7A 1.1000 .
B7 B8 1.754(16) .
B8 H8 1.1000 .
B8 B9 1.771(16) .
B9 H9 1.1000 .
B1A B2A 1.747(16) .
B1A B3A 1.725(16) .
B1A B4A 1.749(15) .
B1A B5A 1.757(16) .
B1A B6A 1.793(16) .
B2A H2A 1.1000 .
B2A B3A 1.707(16) .
B2A B6A 1.764(17) .
B2A B7A 1.706(15) .
B2A B8A 1.804(15) .
B3A H3AA 1.1000 .
B3A B4A 1.691(17) .
B3A B8A 1.804(15) .
B3A B9A 1.801(15) .
B4A H4A 1.1000 .
B4A B5A 1.736(16) .
B4A B9A 1.805(15) .
B5A H5AA 1.1000 .
B5A B6A 1.801(16) .
B6A H6A 1.1000 .
B6A B7A 1.728(14) .
B7A H7AA 1.1000 .
B7A B8A 1.708(10) .
B8A H8A 1.1000 .
B8A B9A 1.732(9) .
B9A H9A 1.1000 .

loop_
_geom_torsion_atom_site_label_1
_geom_torsion_atom_site_label_2
_geom_torsion_atom_site_label_3
_geom_torsion_atom_site_label_4
_geom_torsion
_geom_torsion_site_symmetry_1
Cu1 Cu1 O1 C1 -2.4(14) 7_456
Cu1 O1 C1 O2 7(3) .
Cu1 O1 C1 C2 -166.0(8) .
Cu1 O2 C1 O1 -8(3) 7_456
Cu1 O2 C1 C2 164.3(9) 7_456
Cu1 O3 C8 O4 19(3) 8_446
Cu1 O3 C8 C4 -167.2(13) 8_446
Cu1 O4 C8 O3 -17(3) 2_455
Cu1 O4 C8 C4 169.4(14) 2_455
Co1 C11 C12 B5 162.5(12) .
Co1 C11 C12 B6 123.4(12) .
Co1 C11 C12 B7 47.2(9) .
Co1 C11 B4 B1 -73.6(12) .
Co1 C11 B4 B3 -11.7(13) .
Co1 C11 B4 B5 -111.5(14) .
Co1 C11 B4 B9 27.2(10) .
Co1 C11 B5 C12 -18.7(12) .
Co1 C11 B5 B1 78.7(12) .
Co1 C11 B5 B4 118.3(14) .
Co1 C11 B5 B6 14.6(14) .
Co1 C11 B9 B3 -115.5(9) .
Co1 C11 B9 B4 -155.4(9) .
Co1 C11 B9 B8 -53.7(7) .
Co1 C12 B5 C11 19.0(12) .
Co1 C12 B5 B1 -82.3(13) .
Co1 C12 B5 B4 -17.9(15) .
Co1 C12 B5 B6 -122.9(15) .
Co1 C12 B6 B1 74.3(13) .
Co1 C12 B6 B2 12.7(14) .
Co1 C12 B6 B5 114.0(16) .
Co1 C12 B6 B7 -27.2(10) .
Co1 C12 B7 B2 115.9(9) .
Co1 C12 B7 B6 156.9(10) .
Co1 C12 B7 B8 53.8(7) .
Co1 B7 B8 B2 152.6(9) .
Co1 B7 B8 B3 112.2(9) .
Co1 B7 B8 B9 50.9(7) .
Co1 B8 B9 C11 57.8(8) .
Co1 B8 B9 B3 153.2(10) .
Co1 B8 B9 B4 118.0(11) .
Co1A C11A C12A B5A 175.9(11) .
Co1A C11A C12A B6A 135.8(14) .
Co1A C11A C12A B7A 50.2(3) .
Co1A C11A B4A B1A -71.3(11) .
Co1A C11A B4A B3A -8.9(13) .
Co1A C11A B4A B5A -108.8(10) .
Co1A C11A B4A B9A 31.1(9) .
Co1A C11A B5A C12A -4.2(11) .
Co1A C11A B5A B1A 87.5(10) .
Co1A C11A B5A B4A 124.2(10) .
Co1A C11A B5A B6A 24.0(12) .
Co1A C11A B9A B3A -117.6(7) .
Co1A C11A B9A B4A -154.0(8) .
Co1A C11A B9A B8A -55.1(2) .
Co1A C12A B5A C11A 4.6(11) .
Co1A C12A B5A B1A -97.8(11) .
Co1A C12A B5A B4A -37.0(13) .
Co1A C12A B5A B6A -141.8(15) .
Co1A C12A B6A B1A 83.8(14) .
Co1A C12A B6A B2A 24.7(15) .
Co1A C12A B6A B5A 126.6(18) .
Co1A C12A B6A B7A -21.0(12) .
Co1A C12A B7A B2A 118.3(7) .
Co1A C12A B7A B6A 166.2(10) .
Co1A C12A B7A B8A 53.9(3) .
Co1A B7A B8A B2A 148.6(7) .
Co1A B7A B8A B3A 113.8(6) .
Co1A B7A B8A B9A 49.86(13) .
Co1A B8A B9A C11A 58.0(4) .
Co1A B8A B9A B3A 148.0(8) .
Co1A B8A B9A B4A 114.6(8) .
O1 C1 C2 C3 -177.7(15) .
O1 C1 C2 C7 3.2(19) .
O2 C1 C2 C3 9.2(19) .
O2 C1 C2 C7 -170(2) .
O3 Cu1 O1 C1 -85.4(14) 9_566
O4 Cu1 O1 C1 84.5(14) 3_445
O5 Cu1 O1 C1 174.4(14) .
C1 C2 C3 C4 179.2(15) .
C1 C2 C7 C6 179(2) .
C2 C3 C4 C5 6(3) .
C2 C3 C4 C8 173.7(15) .
C3 C2 C7 C6 0(3) .
C3 C4 C5 C6 -8(4) .
C3 C4 C8 O3 2(3) .
C3 C4 C8 O4 176.4(18) .
C4 C5 C6 C7 6(4) .
C4 C5 C6 C9 174(2) .
C5 C4 C8 O3 171(2) .
C5 C4 C8 O4 -15(3) .
C5 C6 C7 C2 -2(4) .
C5 C6 C9 C10 -83(10) .
C5 C6 C9 C10A 115(8) .
C7 C2 C3 C4 -2(2) .
C7 C6 C9 C10 86(10) .
C7 C6 C9 C10A -76(9) .
C8 C4 C5 C6 -176(2) .
C9 C6 C7 C2 -170(2) .
C10 B1 B2 B3 -106.4(11) .
C10 B1 B2 B6 114.8(11) .
C10 B1 B2 B7 154.1(10) .
C10 B1 B2 B8 -141.9(10) .
C10 B1 B3 B2 110.3(10) .
C10 B1 B3 B4 -110.2(10) .
C10 B1 B3 B8 146.1(10) .
C10 B1 B3 B9 -148.8(10) .
C10 B1 B4 C11 -156.7(11) .
C10 B1 B4 B3 106.4(11) .
C10 B1 B4 B5 -119.5(12) .
C10 B1 B4 B9 144.8(10) .
C10 B1 B5 C11 142.4(12) .
C10 B1 B5 C12 -150.1(12) .
C10 B1 B5 B4 105.4(12) .
C10 B1 B5 B6 -111.9(12) .
C10 B1 B6 C12 156.5(11) .
C10 B1 B6 B2 -107.7(11) .
C10 B1 B6 B5 118.4(12) .
C10 B1 B6 B7 -146.6(11) .
C11 C12 B5 B1 -101.2(11) .
C11 C12 B5 B4 -36.9(9) .
C11 C12 B5 B6 -141.9(12) .
C11 C12 B6 B1 -4.3(13) .
C11 C12 B6 B2 -65.9(12) .
C11 C12 B6 B5 35.3(10) .
C11 C12 B6 B7 -105.9(15) .
C11 C12 B7 Co1 -47.8(9) .
C11 C12 B7 B2 68.1(11) .
C11 C12 B7 B6 109.1(13) .
C11 C12 B7 B8 6.1(12) .
C11 B4 B5 C12 40.9(11) .
C11 B4 B5 B1 135.9(12) .
C11 B4 B5 B6 101.0(12) .
C11 B4 B9 Co1 -28.1(11) .
C11 B4 B9 B3 -134.7(13) .
C11 B4 B9 B8 -100.3(14) .
C11 B5 B6 C12 -36.9(11) .
C11 B5 B6 B1 96.4(11) .
C11 B5 B6 B2 55.9(11) .
C11 B5 B6 B7 -5.1(12) .
C12 C11 B4 B1 0.7(12) .
C12 C11 B4 B3 62.6(11) .
C12 C11 B4 B5 -37.2(9) .
C12 C11 B4 B9 101.5(14) .
C12 C11 B5 B1 97.4(12) .
C12 C11 B5 B4 136.9(12) .
C12 C11 B5 B6 33.3(10) .
C12 C11 B9 Co1 51.0(8) .
C12 C11 B9 B3 -64.5(10) .
C12 C11 B9 B4 -104.4(11) .
C12 C11 B9 B8 -2.7(12) .
C12 B5 B6 B1 133.3(13) .
C12 B5 B6 B2 92.8(12) .
C12 B5 B6 B7 31.8(11) .
C12 B6 B7 Co1 26.2(11) .
C12 B6 B7 B2 132.7(13) .
C12 B6 B7 B8 97.9(14) .
C12 B7 B8 Co1 -58.0(8) .
C12 B7 B8 B2 94.6(11) .
C12 B7 B8 B3 54.1(11) .
C12 B7 B8 B9 -7.1(11) .
C10A B1A B2A B3A -123.5(12) .
C10A B1A B2A B6A 97.7(11) .
C10A B1A B2A B7A 135.9(11) .
C10A B1A B2A B8A -162.4(10) .
C10A B1A B3A B2A 108.4(14) .
C10A B1A B3A B4A -111.2(14) .
C10A B1A B3A B8A 147.6(12) .
C10A B1A B3A B9A -150.8(12) .
C10A B1A B4A C11A -140.8(12) .
C10A B1A B4A B3A 122.6(13) .
C10A B1A B4A B5A -104.8(12) .
C10A B1A B4A B9A 161.7(11) .
C10A B1A B5A C11A 151.2(10) .
C10A B1A B5A C12A -139.7(11) .
C10A B1A B5A B4A 116.7(11) .
C10A B1A B5A B6A -100.7(10) .
C10A B1A B6A C12A 150.6(11) .
C10A B1A B6A B2A -116.8(11) .
C10A B1A B6A B5A 111.3(11) .
C10A B1A B6A B7A -153.8(10) .
C11A C12A B5A B1A -102.4(9) .
C11A C12A B5A B4A -41.6(7) .
C11A C12A B5A B6A -146.4(10) .
C11A C12A B6A B1A -8.1(13) .
C11A C12A B6A B2A -67.2(12) .
C11A C12A B6A B5A 34.7(9) .
C11A C12A B6A B7A -112.9(13) .
C11A C12A B7A Co1A -47.5(3) .
C11A C12A B7A B2A 70.8(6) .
C11A C12A B7A B6A 118.7(9) .
C11A C12A B7A B8A 6.4(2) .
C11A B4A B5A C12A 48.8(7) .
C11A B4A B5A B1A 137.9(10) .
C11A B4A B5A B6A 103.5(10) .
C11A B4A B9A Co1A -28.2(8) .
C11A B4A B9A B3A -134.9(10) .
C11A B4A B9A B8A -99.3(8) .
C11A B5A B6A C12A -33.8(10) .
C11A B5A B6A B1A 93.8(10) .
C11A B5A B6A B2A 53.0(10) .
C11A B5A B6A B7A -6.9(11) .
C12A C11A B4A B1A -2.6(10) .
C12A C11A B4A B3A 59.8(9) .
C12A C11A B4A B5A -40.1(8) .
C12A C11A B4A B9A 99.8(6) .
C12A C11A B5A B1A 91.7(10) .
C12A C11A B5A B4A 128.5(10) .
C12A C11A B5A B6A 28.2(8) .
C12A C11A B9A Co1A 54.0(2) .
C12A C11A B9A B3A -63.6(6) .
C12A C11A B9A B4A -99.9(8) .
C12A C11A B9A B8A -1.12(11) .
C12A B5A B6A B1A 127.5(13) .
C12A B5A B6A B2A 86.8(11) .
C12A B5A B6A B7A 26.9(10) .
C12A B6A B7A Co1A 14.4(10) .
C12A B6A B7A B2A 123.3(11) .
C12A B6A B7A B8A 84.7(10) .
C12A B7A B8A Co1A -56.46(17) .
C12A B7A B8A B2A 92.2(7) .
C12A B7A B8A B3A 57.4(6) .
C12A B7A B8A B9A -6.60(17) .
B1 B2 B3 B4 -36.5(8) .
B1 B2 B3 B8 -140.2(10) .
B1 B2 B3 B9 -99.6(10) .
B1 B2 B6 C12 97.5(10) .
B1 B2 B6 B5 39.9(8) .
B1 B2 B6 B7 135.4(10) .
B1 B2 B7 Co1 74.6(11) .
B1 B2 B7 C12 -0.5(12) .
B1 B2 B7 B6 -39.1(8) .
B1 B2 B7 B8 102.7(10) .
B1 B2 B8 Co1 -70.6(11) .
B1 B2 B8 B3 35.9(8) .
B1 B2 B8 B7 -98.6(11) .
B1 B2 B8 B9 -3.3(12) .
B1 B3 B4 C11 -98.8(10) .
B1 B3 B4 B5 -39.6(8) .
B1 B3 B4 B9 -136.1(10) .
B1 B3 B8 Co1 72.7(11) .
B1 B3 B8 B2 -35.8(8) .
B1 B3 B8 B7 3.9(12) .
B1 B3 B8 B9 99.3(11) .
B1 B3 B9 Co1 -75.2(11) .
B1 B3 B9 C11 1.3(12) .
B1 B3 B9 B4 38.9(8) .
B1 B3 B9 B8 -102.8(10) .
B1 B4 B5 C11 -135.9(12) .
B1 B4 B5 C12 -95.0(11) .
B1 B4 B5 B6 -34.9(8) .
B1 B4 B9 Co1 67.8(12) .
B1 B4 B9 C11 95.9(12) .
B1 B4 B9 B3 -38.8(8) .
B1 B4 B9 B8 -4.3(12) .
B1 B5 B6 C12 -133.3(13) .
B1 B5 B6 B2 -40.5(8) .
B1 B5 B6 B7 -101.5(9) .
B1 B6 B7 Co1 -67.1(12) .
B1 B6 B7 C12 -93.3(12) .
B1 B6 B7 B2 39.4(8) .
B1 B6 B7 B8 4.6(12) .
B2 B1 B3 B4 139.5(10) .
B2 B1 B3 B8 35.8(8) .
B2 B1 B3 B9 100.9(10) .
B2 B1 B4 C11 60.7(11) .
B2 B1 B4 B3 -36.2(8) .
B2 B1 B4 B5 97.9(10) .
B2 B1 B4 B9 2.2(11) .
B2 B1 B5 C11 -65.2(11) .
B2 B1 B5 C12 2.3(12) .
B2 B1 B5 B4 -102.2(10) .
B2 B1 B5 B6 40.6(8) .
B2 B1 B6 C12 -95.7(10) .
B2 B1 B6 B5 -133.9(10) .
B2 B1 B6 B7 -38.9(8) .
B2 B3 B4 C11 -62.4(10) .
B2 B3 B4 B1 36.4(8) .
B2 B3 B4 B5 -3.2(10) .
B2 B3 B4 B9 -99.7(10) .
B2 B3 B8 Co1 108.5(11) .
B2 B3 B8 B7 39.7(9) .
B2 B3 B8 B9 135.1(11) .
B2 B3 B9 Co1 -12.2(13) .
B2 B3 B9 C11 64.3(11) .
B2 B3 B9 B4 101.9(9) .
B2 B3 B9 B8 -39.8(9) .
B2 B6 B7 Co1 -106.5(12) .
B2 B6 B7 C12 -132.7(13) .
B2 B6 B7 B8 -34.8(9) .
B2 B7 B8 Co1 -152.6(9) .
B2 B7 B8 B3 -40.4(9) .
B2 B7 B8 B9 -101.7(9) .
B2 B8 B9 Co1 -113.3(9) .
B2 B8 B9 C11 -55.4(11) .
B2 B8 B9 B3 40.0(9) .
B2 B8 B9 B4 4.8(12) .
B3 B1 B2 B6 -138.8(10) .
B3 B1 B2 B7 -99.5(10) .
B3 B1 B2 B8 -35.5(8) .
B3 B1 B4 C11 97.0(10) .
B3 B1 B4 B5 134.1(10) .
B3 B1 B4 B9 38.5(8) .
B3 B1 B5 C11 -3.0(12) .
B3 B1 B5 C12 64.6(11) .
B3 B1 B5 B4 -39.9(8) .
B3 B1 B5 B6 102.8(9) .
B3 B1 B6 C12 -58.9(11) .
B3 B1 B6 B2 36.8(8) .
B3 B1 B6 B5 -97.0(10) .
B3 B1 B6 B7 -2.1(11) .
B3 B2 B6 C12 60.6(10) .
B3 B2 B6 B1 -37.0(8) .
B3 B2 B6 B5 2.9(10) .
B3 B2 B6 B7 98.4(10) .
B3 B2 B7 Co1 11.6(12) .
B3 B2 B7 C12 -63.5(11) .
B3 B2 B7 B6 -102.1(9) .
B3 B2 B7 B8 39.7(9) .
B3 B2 B8 Co1 -106.5(11) .
B3 B2 B8 B7 -134.5(11) .
B3 B2 B8 B9 -39.2(9) .
B3 B4 B5 C11 -95.8(11) .
B3 B4 B5 C12 -54.9(11) .
B3 B4 B5 B1 40.1(8) .
B3 B4 B5 B6 5.2(11) .
B3 B4 B9 Co1 106.6(12) .
B3 B4 B9 C11 134.7(13) .
B3 B4 B9 B8 34.4(9) .
B3 B8 B9 Co1 -153.2(10) .
B3 B8 B9 C11 -95.4(11) .
B3 B8 B9 B4 -35.2(9) .
B4 C11 C12 Co1 -120.9(11) .
B4 C11 C12 B5 41.5(10) .
B4 C11 C12 B6 2.5(15) .
B4 C11 C12 B7 -73.7(13) .
B4 C11 B5 C12 -136.9(12) .
B4 C11 B5 B1 -39.5(9) .
B4 C11 B5 B6 -103.7(10) .
B4 C11 B9 Co1 155.4(9) .
B4 C11 B9 B3 39.9(9) .
B4 C11 B9 B8 101.6(10) .
B4 B1 B2 B3 36.2(8) .
B4 B1 B2 B6 -102.7(10) .
B4 B1 B2 B7 -63.3(10) .
B4 B1 B2 B8 0.7(11) .
B4 B1 B3 B2 -139.5(10) .
B4 B1 B3 B8 -103.7(10) .
B4 B1 B3 B9 -38.6(8) .
B4 B1 B5 C11 37.0(9) .
B4 B1 B5 C12 104.5(11) .
B4 B1 B5 B6 142.7(10) .
B4 B1 B6 C12 4.6(12) .
B4 B1 B6 B2 100.3(10) .
B4 B1 B6 B5 -33.5(9) .
B4 B1 B6 B7 61.4(11) .
B4 B3 B8 Co1 8.3(12) .
B4 B3 B8 B2 -100.3(10) .
B4 B3 B8 B7 -60.6(11) .
B4 B3 B8 B9 34.9(9) .
B4 B3 B9 Co1 -114.1(12) .
B4 B3 B9 C11 -37.6(9) .
B4 B3 B9 B8 -141.7(11) .
B4 B5 B6 C12 -98.0(13) .
B4 B5 B6 B1 35.3(8) .
B4 B5 B6 B2 -5.2(11) .
B4 B5 B6 B7 -66.2(10) .
B5 C11 C12 Co1 -162.5(12) .
B5 C11 C12 B6 -39.0(11) .
B5 C11 C12 B7 -115.2(14) .
B5 C11 B4 B1 37.9(9) .
B5 C11 B4 B3 99.8(10) .
B5 C11 B4 B9 138.7(13) .
B5 C11 B9 Co1 111.9(12) .
B5 C11 B9 B3 -3.6(15) .
B5 C11 B9 B4 -43.5(11) .
B5 C11 B9 B8 58.2(13) .
B5 C12 B6 B1 -39.6(9) .
B5 C12 B6 B2 -101.2(10) .
B5 C12 B6 B7 -141.2(13) .
B5 C12 B7 Co1 -113.5(13) .
B5 C12 B7 B2 2.4(16) .
B5 C12 B7 B6 43.4(12) .
B5 C12 B7 B8 -59.6(14) .
B5 B1 B2 B3 98.4(10) .
B5 B1 B2 B6 -40.5(8) .
B5 B1 B2 B7 -1.2(11) .
B5 B1 B2 B8 62.9(11) .
B5 B1 B3 B2 -99.9(10) .
B5 B1 B3 B4 39.7(8) .
B5 B1 B3 B8 -64.0(10) .
B5 B1 B3 B9 1.1(11) .
B5 B1 B4 C11 -37.1(9) .
B5 B1 B4 B3 -134.1(10) .
B5 B1 B4 B9 -95.6(10) .
B5 B1 B6 C12 38.1(9) .
B5 B1 B6 B2 133.9(10) .
B5 B1 B6 B7 95.0(10) .
B5 B4 B9 Co1 6.7(12) .
B5 B4 B9 C11 34.8(10) .
B5 B4 B9 B3 -99.9(9) .
B5 B4 B9 B8 -65.4(11) .
B5 B6 B7 Co1 -6.0(12) .
B5 B6 B7 C12 -32.2(11) .
B5 B6 B7 B2 100.5(9) .
B5 B6 B7 B8 65.7(11) .
B6 C12 B5 C11 141.9(12) .
B6 C12 B5 B1 40.7(9) .
B6 C12 B5 B4 105.0(10) .
B6 C12 B7 Co1 -156.9(10) .
B6 C12 B7 B2 -41.0(9) .
B6 C12 B7 B8 -103.1(10) .
B6 B1 B2 B3 138.8(10) .
B6 B1 B2 B7 39.3(8) .
B6 B1 B2 B8 103.4(10) .
B6 B1 B3 B2 -37.0(8) .
B6 B1 B3 B4 102.6(10) .
B6 B1 B3 B8 -1.2(12) .
B6 B1 B3 B9 63.9(11) .
B6 B1 B4 C11 -3.3(12) .
B6 B1 B4 B3 -100.2(10) .
B6 B1 B4 B5 33.9(9) .
B6 B1 B4 B9 -61.8(11) .
B6 B1 B5 C11 -105.8(11) .
B6 B1 B5 C12 -38.2(9) .
B6 B1 B5 B4 -142.7(10) .
B6 B2 B3 B1 36.6(7) .
B6 B2 B3 B4 0.1(10) .
B6 B2 B3 B8 -103.6(10) .
B6 B2 B3 B9 -62.9(9) .
B6 B2 B7 Co1 113.7(12) .
B6 B2 B7 C12 38.6(9) .
B6 B2 B7 B8 141.7(11) .
B6 B2 B8 Co1 -7.1(12) .
B6 B2 B8 B3 99.5(10) .
B6 B2 B8 B7 -35.0(9) .
B6 B2 B8 B9 60.3(11) .
B6 B7 B8 Co1 -117.4(10) .
B6 B7 B8 B2 35.2(9) .
B6 B7 B8 B3 -5.3(12) .
B6 B7 B8 B9 -66.5(10) .
B7 C12 B5 C11 98.1(16) .
B7 C12 B5 B1 -3.2(16) .
B7 C12 B5 B4 61.2(15) .
B7 C12 B5 B6 -43.8(12) .
B7 C12 B6 B1 101.6(10) .
B7 C12 B6 B2 39.9(10) .
B7 C12 B6 B5 141.2(13) .
B7 B2 B3 B1 99.8(10) .
B7 B2 B3 B4 63.3(9) .
B7 B2 B3 B8 -40.4(8) .
B7 B2 B3 B9 0.2(11) .
B7 B2 B6 C12 -37.9(9) .
B7 B2 B6 B1 -135.4(10) .
B7 B2 B6 B5 -95.5(10) .
B7 B2 B8 Co1 27.9(9) .
B7 B2 B8 B3 134.5(11) .
B7 B2 B8 B9 95.3(12) .
B7 B8 B9 Co1 -51.9(7) .
B7 B8 B9 C11 5.9(11) .
B7 B8 B9 B3 101.3(10) .
B7 B8 B9 B4 66.2(10) .
B8 B2 B3 B1 140.2(10) .
B8 B2 B3 B4 103.7(10) .
B8 B2 B3 B9 40.6(9) .
B8 B2 B6 C12 -2.6(11) .
B8 B2 B6 B1 -100.1(10) .
B8 B2 B6 B5 -60.2(10) .
B8 B2 B6 B7 35.3(9) .
B8 B2 B7 Co1 -28.0(9) .
B8 B2 B7 C12 -103.2(12) .
B8 B2 B7 B6 -141.7(11) .
B8 B3 B4 C11 1.6(11) .
B8 B3 B4 B1 100.5(10) .
B8 B3 B4 B5 60.9(10) .
B8 B3 B4 B9 -35.7(9) .
B8 B3 B9 Co1 27.6(9) .
B8 B3 B9 C11 104.1(12) .
B8 B3 B9 B4 141.7(11) .
B9 C11 C12 Co1 -49.4(8) .
B9 C11 C12 B5 113.0(13) .
B9 C11 C12 B6 74.0(13) .
B9 C11 C12 B7 -2.2(13) .
B9 C11 B4 B1 -100.8(11) .
B9 C11 B4 B3 -38.9(10) .
B9 C11 B4 B5 -138.7(13) .
B9 C11 B5 C12 -93.0(15) .
B9 C11 B5 B1 4.4(15) .
B9 C11 B5 B4 43.9(11) .
B9 C11 B5 B6 -59.8(14) .
B9 B3 B4 C11 37.3(9) .
B9 B3 B4 B1 136.1(10) .
B9 B3 B4 B5 96.6(10) .
B9 B3 B8 Co1 -26.6(9) .
B9 B3 B8 B2 -135.1(11) .
B9 B3 B8 B7 -95.4(12) .
B9 B4 B5 C11 -34.3(10) .
B9 B4 B5 C12 6.6(12) .
B9 B4 B5 B1 101.6(9) .
B9 B4 B5 B6 66.7(10) .
B1A B2A B3A B4A -37.0(8) .
B1A B2A B3A B8A -137.7(10) .
B1A B2A B3A B9A -103.7(10) .
B1A B2A B6A C12A 93.4(9) .
B1A B2A B6A B5A 40.6(7) .
B1A B2A B6A B7A 137.2(9) .
B1A B2A B7A Co1A 69.9(9) .
B1A B2A B7A C12A 3.6(10) .
B1A B2A B7A B6A -39.0(8) .
B1A B2A B7A B8A 101.5(9) .
B1A B2A B8A Co1A -66.2(10) .
B1A B2A B8A B3A 38.0(8) .
B1A B2A B8A B7A -100.2(10) .
B1A B2A B8A B9A 2.7(10) .
B1A B3A B4A C11A -101.1(10) .
B1A B3A B4A B5A -41.7(8) .
B1A B3A B4A B9A -137.5(10) .
B1A B3A B8A Co1A 70.1(10) .
B1A B3A B8A B2A -38.9(8) .
B1A B3A B8A B7A -3.4(10) .
B1A B3A B8A B9A 102.2(10) .
B1A B3A B9A Co1A -67.9(10) .
B1A B3A B9A C11A 4.0(10) .
B1A B3A B9A B4A 39.4(8) .
B1A B3A B9A B8A -101.2(10) .
B1A B4A B5A C11A -137.9(10) .
B1A B4A B5A C12A -89.1(10) .
B1A B4A B5A B6A -34.4(8) .
B1A B4A B9A Co1A 68.4(9) .
B1A B4A B9A C11A 96.5(10) .
B1A B4A B9A B3A -38.4(8) .
B1A B4A B9A B8A -2.7(10) .
B1A B5A B6A C12A -127.5(13) .
B1A B5A B6A B2A -40.7(7) .
B1A B5A B6A B7A -100.7(9) .
B1A B6A B7A Co1A -71.8(10) .
B1A B6A B7A C12A -86.2(10) .
B1A B6A B7A B2A 37.1(8) .
B1A B6A B7A B8A -1.5(10) .
B2A B1A B3A B4A 140.4(10) .
B2A B1A B3A B8A 39.2(8) .
B2A B1A B3A B9A 100.8(10) .
B2A B1A B4A C11A 61.8(11) .
B2A B1A B4A B3A -34.8(9) .
B2A B1A B4A B5A 97.9(10) .
B2A B1A B4A B9A 4.4(11) .
B2A B1A B5A C11A -66.4(10) .
B2A B1A B5A C12A 2.7(11) .
B2A B1A B5A B4A -100.9(10) .
B2A B1A B5A B6A 41.8(8) .
B2A B1A B6A C12A -92.6(10) .
B2A B1A B6A B5A -131.9(10) .
B2A B1A B6A B7A -36.9(8) .
B2A B3A B4A C11A -64.2(10) .
B2A B3A B4A B1A 36.9(8) .
B2A B3A B4A B5A -4.8(10) .
B2A B3A B4A B9A -100.7(10) .
B2A B3A B8A Co1A 109.0(9) .
B2A B3A B8A B7A 35.5(8) .
B2A B3A B8A B9A 141.1(9) .
B2A B3A B9A Co1A -2.4(11) .
B2A B3A B9A C11A 69.5(9) .
B2A B3A B9A B4A 104.8(10) .
B2A B3A B9A B8A -35.8(7) .
B2A B6A B7A Co1A -108.9(9) .
B2A B6A B7A C12A -123.3(11) .
B2A B6A B7A B8A -38.6(8) .
B2A B7A B8A Co1A -148.6(7) .
B2A B7A B8A B3A -34.8(7) .
B2A B7A B8A B9A -98.8(7) .
B2A B8A B9A Co1A -114.7(8) .
B2A B8A B9A C11A -56.7(6) .
B2A B8A B9A B3A 33.3(7) .
B2A B8A B9A B4A 0.0(9) .
B3A B1A B2A B6A -138.8(10) .
B3A B1A B2A B7A -100.6(10) .
B3A B1A B2A B8A -38.9(8) .
B3A B1A B4A C11A 96.6(10) .
B3A B1A B4A B5A 132.6(10) .
B3A B1A B4A B9A 39.1(9) .
B3A B1A B5A C11A -5.5(10) .
B3A B1A B5A C12A 63.6(10) .
B3A B1A B5A B4A -40.0(8) .
B3A B1A B5A B6A 102.6(9) .
B3A B1A B6A C12A -56.4(11) .
B3A B1A B6A B2A 36.2(8) .
B3A B1A B6A B5A -95.7(10) .
B3A B1A B6A B7A -0.8(11) .
B3A B2A B6A C12A 56.3(9) .
B3A B2A B6A B1A -37.2(8) .
B3A B2A B6A B5A 3.4(9) .
B3A B2A B6A B7A 100.0(9) .
B3A B2A B7A Co1A 6.5(10) .
B3A B2A B7A C12A -59.8(9) .
B3A B2A B7A B6A -102.4(9) .
B3A B2A B7A B8A 38.1(7) .
B3A B2A B8A Co1A -104.3(9) .
B3A B2A B8A B7A -138.2(9) .
B3A B2A B8A B9A -35.3(8) .
B3A B4A B5A C11A -96.4(9) .
B3A B4A B5A C12A -47.6(10) .
B3A B4A B5A B1A 41.5(7) .
B3A B4A B5A B6A 7.1(10) .
B3A B4A B9A Co1A 106.7(9) .
B3A B4A B9A C11A 134.9(10) .
B3A B4A B9A B8A 35.6(8) .
B3A B8A B9A Co1A -148.0(8) .
B3A B8A B9A C11A -90.0(7) .
B3A B8A B9A B4A -33.4(7) .
B4A C11A C12A Co1A -127.8(8) .
B4A C11A C12A B5A 48.1(9) .
B4A C11A C12A B6A 8.0(14) .
B4A C11A C12A B7A -77.6(7) .
B4A C11A B5A C12A -128.5(10) .
B4A C11A B5A B1A -36.8(8) .
B4A C11A B5A B6A -100.3(10) .
B4A C11A B9A Co1A 154.0(8) .
B4A C11A B9A B3A 36.3(7) .
B4A C11A B9A B8A 98.8(8) .
B4A B1A B2A B3A 34.5(9) .
B4A B1A B2A B6A -104.3(10) .
B4A B1A B2A B7A -66.1(10) .
B4A B1A B2A B8A -4.4(11) .
B4A B1A B3A B2A -140.4(10) .
B4A B1A B3A B8A -101.2(10) .
B4A B1A B3A B9A -39.6(8) .
B4A B1A B5A C11A 34.5(8) .
B4A B1A B5A C12A 103.5(11) .
B4A B1A B5A B6A 142.6(10) .
B4A B1A B6A C12A 5.4(11) .
B4A B1A B6A B2A 98.0(10) .
B4A B1A B6A B5A -33.9(8) .
B4A B1A B6A B7A 61.1(10) .
B4A B3A B8A Co1A 4.3(11) .
B4A B3A B8A B2A -104.7(10) .
B4A B3A B8A B7A -69.1(9) .
B4A B3A B8A B9A 36.4(8) .
B4A B3A B9A Co1A -107.2(9) .
B4A B3A B9A C11A -35.3(7) .
B4A B3A B9A B8A -140.6(9) .
B4A B5A B6A C12A -93.3(12) .
B4A B5A B6A B1A 34.2(8) .
B4A B5A B6A B2A -6.5(10) .
B4A B5A B6A B7A -66.5(9) .
B5A C11A C12A Co1A -175.9(11) .
B5A C11A C12A B6A -40.1(11) .
B5A C11A C12A B7A -125.7(10) .
B5A C11A B4A B1A 37.5(8) .
B5A C11A B4A B3A 99.9(9) .
B5A C11A B4A B9A 139.9(8) .
B5A C11A B9A Co1A 108.5(8) .
B5A C11A B9A B3A -9.1(10) .
B5A C11A B9A B4A -45.5(9) .
B5A C11A B9A B8A 53.3(8) .
B5A C12A B6A B1A -42.8(9) .
B5A C12A B6A B2A -101.9(9) .
B5A C12A B6A B7A -147.6(11) .
B5A C12A B7A Co1A -120.5(16) .
B5A C12A B7A B2A -2.2(16) .
B5A C12A B7A B6A 45.6(13) .
B5A C12A B7A B8A -66.6(15) .
B5A B1A B2A B3A 96.4(10) .
B5A B1A B2A B6A -42.4(8) .
B5A B1A B2A B7A -4.2(11) .
B5A B1A B2A B8A 57.6(10) .
B5A B1A B3A B2A -99.8(10) .
B5A B1A B3A B4A 40.5(8) .
B5A B1A B3A B8A -60.7(10) .
B5A B1A B3A B9A 0.9(11) .
B5A B1A B4A C11A -36.0(8) .
B5A B1A B4A B3A -132.6(10) .
B5A B1A B4A B9A -93.5(9) .
B5A B1A B6A C12A 39.3(9) .
B5A B1A B6A B2A 131.9(10) .
B5A B1A B6A B7A 95.0(9) .
B5A B4A B9A Co1A 5.5(10) .
B5A B4A B9A C11A 33.7(7) .
B5A B4A B9A B3A -101.2(10) .
B5A B4A B9A B8A -65.6(9) .
B5A B6A B7A Co1A -11.4(10) .
B5A B6A B7A C12A -25.9(9) .
B5A B6A B7A B2A 97.4(9) .
B5A B6A B7A B8A 58.9(9) .
B6A C12A B5A C11A 146.4(10) .
B6A C12A B5A B1A 44.0(9) .
B6A C12A B5A B4A 104.8(10) .
B6A C12A B7A Co1A -166.2(10) .
B6A C12A B7A B2A -47.8(8) .
B6A C12A B7A B8A -112.3(9) .
B6A B1A B2A B3A 138.8(10) .
B6A B1A B2A B7A 38.2(8) .
B6A B1A B2A B8A 99.9(9) .
B6A B1A B3A B2A -36.6(8) .
B6A B1A B3A B4A 103.8(10) .
B6A B1A B3A B8A 2.6(11) .
B6A B1A B3A B9A 64.2(10) .
B6A B1A B4A C11A -1.5(12) .
B6A B1A B4A B3A -98.1(10) .
B6A B1A B4A B5A 34.5(9) .
B6A B1A B4A B9A -59.0(11) .
B6A B1A B5A C11A -108.1(9) .
B6A B1A B5A C12A -39.1(8) .
B6A B1A B5A B4A -142.6(10) .
B6A B2A B3A B1A 37.8(8) .
B6A B2A B3A B4A 0.8(11) .
B6A B2A B3A B8A -99.9(9) .
B6A B2A B3A B9A -65.9(9) .
B6A B2A B7A Co1A 108.8(8) .
B6A B2A B7A C12A 42.6(8) .
B6A B2A B7A B8A 140.5(8) .
B6A B2A B8A Co1A -1.2(11) .
B6A B2A B8A B3A 103.1(10) .
B6A B2A B8A B7A -35.2(7) .
B6A B2A B8A B9A 67.8(9) .
B6A B7A B8A Co1A -110.9(7) .
B6A B7A B8A B2A 37.8(8) .
B6A B7A B8A B3A 3.0(9) .
B6A B7A B8A B9A -61.0(7) .
B7A C12A B5A C11A 102.0(15) .
B7A C12A B5A B1A -0.3(17) .
B7A C12A B5A B4A 60.4(16) .
B7A C12A B5A B6A -44.3(12) .
B7A C12A B6A B1A 104.8(8) .
B7A C12A B6A B2A 45.7(7) .
B7A C12A B6A B5A 147.6(11) .
B7A B2A B3A B1A 101.2(10) .
B7A B2A B3A B4A 64.2(10) .
B7A B2A B3A B8A -36.5(7) .
B7A B2A B3A B9A -2.5(11) .
B7A B2A B6A C12A -43.7(6) .
B7A B2A B6A B1A -137.2(9) .
B7A B2A B6A B5A -96.6(8) .
B7A B2A B8A Co1A 34.0(7) .
B7A B2A B8A B3A 138.2(9) .
B7A B2A B8A B9A 102.9(7) .
B7A B8A B9A Co1A -53.1(4) .
B7A B8A B9A C11A 4.95(16) .
B7A B8A B9A B3A 94.9(7) .
B7A B8A B9A B4A 61.6(6) .
B8A B2A B3A B1A 137.7(10) .
B8A B2A B3A B4A 100.7(9) .
B8A B2A B3A B9A 34.0(7) .
B8A B2A B6A C12A -9.2(9) .
B8A B2A B6A B1A -102.6(10) .
B8A B2A B6A B5A -62.0(9) .
B8A B2A B6A B7A 34.5(6) .
B8A B2A B7A Co1A -31.6(7) .
B8A B2A B7A C12A -97.9(7) .
B8A B2A B7A B6A -140.5(8) .
B8A B3A B4A C11A 2.0(10) .
B8A B3A B4A B1A 103.1(10) .
B8A B3A B4A B5A 61.4(9) .
B8A B3A B4A B9A -34.4(7) .
B8A B3A B9A Co1A 33.4(7) .
B8A B3A B9A C11A 105.3(7) .
B8A B3A B9A B4A 140.6(9) .
B9A C11A C12A Co1A -53.9(3) .
B9A C11A C12A B5A 121.9(10) .
B9A C11A C12A B6A 81.9(12) .
B9A C11A C12A B7A -3.74(19) .
B9A C11A B4A B1A -102.5(9) .
B9A C11A B4A B3A -40.0(7) .
B9A C11A B4A B5A -139.9(8) .
B9A C11A B5A C12A -81.5(10) .
B9A C11A B5A B1A 10.2(11) .
B9A C11A B5A B4A 47.0(10) .
B9A C11A B5A B6A -53.3(11) .
B9A B3A B4A C11A 36.4(7) .
B9A B3A B4A B1A 137.5(10) .
B9A B3A B4A B5A 95.9(9) .
B9A B3A B8A Co1A -32.1(8) .
B9A B3A B8A B2A -141.1(9) .
B9A B3A B8A B7A -105.5(6) .
B9A B4A B5A C11A -32.5(6) .
B9A B4A B5A C12A 16.3(10) .
B9A B4A B5A B1A 105.4(9) .
B9A B4A B5A B6A 71.0(9) .

loop_
_smtbx_masks_void_nr
_smtbx_masks_void_average_x
_smtbx_masks_void_average_y
_smtbx_masks_void_average_z
_smtbx_masks_void_volume
_smtbx_masks_void_count_electrons
1 -0.246 -0.543 -0.282 8835.7 1602.3
